data_7719212
loop_
_publ_author_name
'Laprade, Matthew J. J.'
'Robertson, Katherine N.'
'Clyburne, Jason A. C.'
'Kozak, Christopher M.'

_publ_section_title
;
 A new class of ligand derived from the reactions of
 bis(dialkylphosphino)amines and 9-diazofluorene: preparation, structure
 and reactivity.
;
_journal_issue 29
_journal_name_full 'Dalton transactions (Cambridge, England : 2003)'
_journal_page_first 11382
_journal_page_last 11397
_journal_paper_doi 10.1039/d4dt03402c
_journal_volume 54
_journal_year 2025
_chemical_absolute_configuration ad
_chemical_formula_moiety 'C38 H46 N5 P2, Cl'
_chemical_formula_sum 'C38 H46 Cl N5 P2'
_chemical_formula_weight 670.19
_space_group_crystal_system orthorhombic
_space_group_IT_number 43
_space_group_name_Hall 'F 2 -2d'
_space_group_name_H-M_alt 'F d d 2'
_atom_sites_solution_hydrogens mixed
_atom_sites_solution_primary dual
_audit_creation_method SHELXL-2019/3
_audit_update_record
;
2024-05-03 deposited with the CCDC.	2025-07-08 downloaded from the CCDC.
;
_cell_angle_alpha 90
_cell_angle_beta 90
_cell_angle_gamma 90
_cell_formula_units_Z 8
_cell_length_a 44.675(8)
_cell_length_b 12.046(2)
_cell_length_c 13.484(2)
_cell_measurement_reflns_used 5127
_cell_measurement_temperature 125(2)
_cell_measurement_theta_max 24.39
_cell_measurement_theta_min 2.31
_cell_volume 7256(2)
_computing_cell_refinement 'Bruker SAINT'
_computing_data_collection 'Bruker APEX2'
_computing_data_reduction 'Bruker SAINT'
_computing_structure_refinement 'SHELXL-2019/2 (Sheldrick, 2019)'
_computing_structure_solution 'SHELXT-2014 (Sheldrick, 2015)'
_diffrn_ambient_temperature 125(2)
_diffrn_measured_fraction_theta_full 1.000
_diffrn_measured_fraction_theta_max 0.998
_diffrn_measurement_device_type 'Bruker APEX-II CCD'
_diffrn_measurement_method '\f and \w scans'
_diffrn_radiation_monochromator graphite
_diffrn_radiation_source 'sealed tube'
_diffrn_radiation_type MoK\a
_diffrn_radiation_wavelength 0.71073
_diffrn_reflns_av_R_equivalents 0.0936
_diffrn_reflns_av_unetI/netI 0.0792
_diffrn_reflns_Laue_measured_fraction_full 1.000
_diffrn_reflns_Laue_measured_fraction_max 0.998
_diffrn_reflns_limit_h_max 57
_diffrn_reflns_limit_h_min -56
_diffrn_reflns_limit_k_max 15
_diffrn_reflns_limit_k_min -15
_diffrn_reflns_limit_l_max 17
_diffrn_reflns_limit_l_min -17
_diffrn_reflns_number 20166
_diffrn_reflns_point_group_measured_fraction_full 1.000
_diffrn_reflns_point_group_measured_fraction_max 0.995
_diffrn_reflns_theta_full 25.242
_diffrn_reflns_theta_max 27.151
_diffrn_reflns_theta_min 1.823
_exptl_absorpt_coefficient_mu 0.227
_exptl_absorpt_correction_T_max 0.7455
_exptl_absorpt_correction_T_min 0.6544
_exptl_absorpt_correction_type multi-scan
_exptl_absorpt_process_details 'SADABS; Bruker 2009'
_exptl_crystal_colour yellow
_exptl_crystal_density_diffrn 1.227
_exptl_crystal_description block
_exptl_crystal_F_000 2848
_exptl_crystal_size_max 0.300
_exptl_crystal_size_mid 0.175
_exptl_crystal_size_min 0.175
_refine_diff_density_max 0.234
_refine_diff_density_min -0.221
_refine_diff_density_rms 0.052
_refine_ls_abs_structure_details
;
 Flack x determined using 1116 quotients [(I+)-(I-)]/[(I+)+(I-)]
 (Parsons, Flack and Wagner, Acta Cryst. B69 (2013) 249-259).
;
_refine_ls_abs_structure_Flack 0.08(6)
_refine_ls_extinction_method none
_refine_ls_goodness_of_fit_ref 1.062
_refine_ls_hydrogen_treatment mixed
_refine_ls_matrix_type full
_refine_ls_number_parameters 274
_refine_ls_number_reflns 4020
_refine_ls_number_restraints 369
_refine_ls_restrained_S_all 1.029
_refine_ls_R_factor_all 0.0820
_refine_ls_R_factor_gt 0.0541
_refine_ls_shift/su_max 0.000
_refine_ls_shift/su_mean 0.000
_refine_ls_structure_factor_coef Fsqd
_refine_ls_weighting_details 'w=1/[\s^2^(Fo^2^)+(0.0145P)^2^+14.6250P] where P=(Fo^2^+2Fc^2^)/3'
_refine_ls_weighting_scheme calc
_refine_ls_wR_factor_gt 0.0940
_refine_ls_wR_factor_ref 0.1029
_reflns_Friedel_coverage 0.913
_reflns_Friedel_fraction_full 1.000
_reflns_Friedel_fraction_max 0.993
_reflns_number_gt 3032
_reflns_number_total 4020
_reflns_threshold_expression 'I > 2\s(I)'
_cod_data_source_file d4dt03402c2.cif
_cod_data_source_block Compound2a_CMJL018
_cod_database_code 7719212
_shelx_shelxl_version_number 2019/3
_shelx_space_group_comment
;
The symmetry employed for this shelxl refinement is uniquely defined
by the following loop, which should always be used as a source of
symmetry information in preference to the above space-group names.
They are only intended as comments.
;
_shelx_estimated_absorpt_t_min 0.935
_shelx_estimated_absorpt_t_max 0.961

loop_
_space_group_symop_operation_xyz
'x, y, z'
'-x, -y, z'
'x+1/4, -y+1/4, z+1/4'
'-x+1/4, y+1/4, z+1/4'
'x, y+1/2, z+1/2'
'-x, -y+1/2, z+1/2'
'x+1/4, -y+3/4, z+3/4'
'-x+1/4, y+3/4, z+3/4'
'x+1/2, y, z+1/2'
'-x+1/2, -y, z+1/2'
'x+3/4, -y+1/4, z+3/4'
'-x+3/4, y+1/4, z+3/4'
'x+1/2, y+1/2, z'
'-x+1/2, -y+1/2, z'
'x+3/4, -y+3/4, z+1/4'
'-x+3/4, y+3/4, z+1/4'

loop_
_atom_site_label
_atom_site_type_symbol
_atom_site_fract_x
_atom_site_fract_y
_atom_site_fract_z
_atom_site_U_iso_or_equiv
_atom_site_adp_type
_atom_site_occupancy
_atom_site_site_symmetry_order
_atom_site_calc_flag
_atom_site_refinement_flags_posn
_atom_site_refinement_flags_adp
_atom_site_refinement_flags_occupancy
_atom_site_disorder_assembly
_atom_site_disorder_group
Cl1 Cl 0.000000 0.500000 0.36900(12) 0.0450(5) Uani 1 2 d S T P . .
P1 P 0.00625(3) 0.37509(10) 0.63845(8) 0.0256(3) Uani 1 1 d D . . . .
N1 N 0.000000 0.500000 0.6592(3) 0.0279(13) Uani 1 2 d S T P A .
N2 N 0.02911(11) 0.3615(3) 0.5418(3) 0.0378(11) Uani 1 1 d . . . . .
H2N H 0.0269(13) 0.410(5) 0.490(5) 0.057 Uiso 1 1 d . U . . .
N3 N 0.04406(10) 0.2616(3) 0.5329(3) 0.0336(10) Uani 1 1 d . . . . .
C1A C -0.0272(2) 0.3090(9) 0.5849(9) 0.039(2) Uani 0.5 1 d D U P A 1
H1A H -0.026875 0.329376 0.512991 0.046 Uiso 0.5 1 calc R U P A 1
C2A C -0.0565(2) 0.3509(11) 0.6227(12) 0.055(3) Uani 0.5 1 d D U P A 1
H2A H -0.072840 0.307537 0.593287 0.083 Uiso 0.5 1 calc R U P A 1
H2B H -0.058866 0.429222 0.604485 0.083 Uiso 0.5 1 calc R U P A 1
H2C H -0.057147 0.343544 0.695011 0.083 Uiso 0.5 1 calc R U P A 1
C3A C -0.0237(4) 0.1816(11) 0.5870(12) 0.055(4) Uani 0.5 1 d D U P A 1
H3A H -0.040008 0.147461 0.549001 0.082 Uiso 0.5 1 calc R U P A 1
H3B H -0.024555 0.155550 0.655828 0.082 Uiso 0.5 1 calc R U P A 1
H3C H -0.004469 0.160995 0.557678 0.082 Uiso 0.5 1 calc R U P A 1
C1B C -0.0279(2) 0.2956(7) 0.6441(8) 0.029(2) Uani 0.5 1 d D U P A 2
H1B H -0.037233 0.310624 0.710217 0.034 Uiso 0.5 1 calc R U P A 2
C2B C -0.0495(3) 0.3409(10) 0.5648(8) 0.038(3) Uani 0.5 1 d D U P A 2
H2D H -0.042823 0.316705 0.499015 0.057 Uiso 0.5 1 calc R U P A 2
H2E H -0.049688 0.422167 0.567517 0.057 Uiso 0.5 1 calc R U P A 2
H2F H -0.069703 0.312538 0.577379 0.057 Uiso 0.5 1 calc R U P A 2
C3B C -0.0238(4) 0.1697(9) 0.6358(10) 0.038(3) Uani 0.5 1 d D U P A 2
H3D H -0.043372 0.133278 0.638397 0.057 Uiso 0.5 1 calc R U P A 2
H3E H -0.011368 0.143394 0.690945 0.057 Uiso 0.5 1 calc R U P A 2
H3F H -0.013945 0.152001 0.572819 0.057 Uiso 0.5 1 calc R U P A 2
C4A C 0.0303(3) 0.3251(14) 0.7385(10) 0.030(3) Uani 0.5 1 d D U P A 1
H4A H 0.035017 0.245587 0.723689 0.036 Uiso 0.5 1 calc R U P A 1
C5A C 0.0605(3) 0.3876(12) 0.7414(11) 0.048(4) Uani 0.5 1 d D U P A 1
H5A H 0.057239 0.463104 0.766314 0.072 Uiso 0.5 1 calc R U P A 1
H5B H 0.068913 0.391088 0.674386 0.072 Uiso 0.5 1 calc R U P A 1
H5C H 0.074390 0.348422 0.785308 0.072 Uiso 0.5 1 calc R U P A 1
C6A C 0.0149(3) 0.3275(12) 0.8401(9) 0.044(3) Uani 0.5 1 d D U P A 1
H6A H 0.029079 0.304525 0.891459 0.066 Uiso 0.5 1 calc R U P A 1
H6B H -0.002241 0.276566 0.839558 0.066 Uiso 0.5 1 calc R U P A 1
H6C H 0.007854 0.403003 0.854030 0.066 Uiso 0.5 1 calc R U P A 1
C4B C 0.0212(3) 0.3007(14) 0.7416(10) 0.028(3) Uani 0.5 1 d D U P A 2
H4B H 0.024171 0.221374 0.722182 0.033 Uiso 0.5 1 calc R U P A 2
C5B C 0.0507(3) 0.3493(11) 0.7719(10) 0.042(3) Uani 0.5 1 d D U P A 2
H5D H 0.048470 0.429372 0.782637 0.063 Uiso 0.5 1 calc R U P A 2
H5E H 0.065498 0.336326 0.719438 0.063 Uiso 0.5 1 calc R U P A 2
H5F H 0.057517 0.314075 0.833418 0.063 Uiso 0.5 1 calc R U P A 2
C6B C -0.0021(3) 0.3064(11) 0.8258(10) 0.048(3) Uani 0.5 1 d D U P A 2
H6D H 0.006856 0.278807 0.887425 0.072 Uiso 0.5 1 calc R U P A 2
H6E H -0.019459 0.260473 0.808584 0.072 Uiso 0.5 1 calc R U P A 2
H6F H -0.008542 0.383481 0.835090 0.072 Uiso 0.5 1 calc R U P A 2
C7 C 0.06337(12) 0.2489(4) 0.4628(3) 0.0303(11) Uani 1 1 d . . . . .
C8 C 0.07916(12) 0.1419(4) 0.4539(3) 0.0298(11) Uani 1 1 d . . . . .
C9 C 0.07634(11) 0.0445(4) 0.5079(4) 0.0334(11) Uani 1 1 d . . . . .
H9 H 0.062163 0.038648 0.560178 0.040 Uiso 1 1 calc R U . . .
C10 C 0.09475(12) -0.0441(4) 0.4837(4) 0.0375(13) Uani 1 1 d . . . . .
H10 H 0.092747 -0.111926 0.519070 0.045 Uiso 1 1 calc R U . . .
C11 C 0.11577(12) -0.0364(4) 0.4098(4) 0.0378(13) Uani 1 1 d . . . . .
H11 H 0.128648 -0.097449 0.396811 0.045 Uiso 1 1 calc R U . . .
C12 C 0.11841(12) 0.0608(4) 0.3535(4) 0.0362(12) Uani 1 1 d . . . . .
H12 H 0.132253 0.065336 0.300161 0.043 Uiso 1 1 calc R U . . .
C13 C 0.10038(10) 0.1498(3) 0.3774(3) 0.0302(11) Uani 1 1 d . . . . .
C14 C 0.09909(11) 0.2627(4) 0.3361(3) 0.0301(11) Uani 1 1 d . . . . .
C15 C 0.11614(12) 0.3117(4) 0.2639(4) 0.0376(11) Uani 1 1 d . . . . .
H15 H 0.131074 0.270132 0.230197 0.045 Uiso 1 1 calc R U . . .
C16 C 0.11148(12) 0.4213(4) 0.2406(4) 0.0378(13) Uani 1 1 d . . . . .
H16 H 0.123230 0.455264 0.190323 0.045 Uiso 1 1 calc R U . . .
C17 C 0.08992(13) 0.4828(4) 0.2893(4) 0.0368(12) Uani 1 1 d . . . . .
H17 H 0.087209 0.558759 0.272680 0.044 Uiso 1 1 calc R U . . .
C18 C 0.07192(12) 0.4344(4) 0.3632(4) 0.0343(12) Uani 1 1 d . . . . .
H18 H 0.056953 0.476495 0.396252 0.041 Uiso 1 1 calc R U . . .
C19 C 0.07664(10) 0.3232(4) 0.3865(3) 0.0298(10) Uani 1 1 d . . . . .

loop_
_atom_site_aniso_label
_atom_site_aniso_U_11
_atom_site_aniso_U_22
_atom_site_aniso_U_33
_atom_site_aniso_U_23
_atom_site_aniso_U_13
_atom_site_aniso_U_12
Cl1 0.0575(12) 0.0494(11) 0.0281(10) 0.000 0.000 0.0108(10)
P1 0.0332(6) 0.0221(5) 0.0214(5) 0.0012(5) 0.0005(5) -0.0044(5)
N1 0.036(3) 0.029(3) 0.018(3) 0.000 0.000 -0.002(2)
N2 0.063(3) 0.028(2) 0.023(2) 0.0067(18) 0.009(2) 0.009(2)
N3 0.052(3) 0.023(2) 0.026(2) -0.0005(18) 0.0068(19) 0.0020(19)
C1A 0.041(5) 0.041(5) 0.034(6) 0.001(5) -0.009(5) -0.009(5)
C2A 0.037(6) 0.058(7) 0.071(9) -0.006(8) -0.009(7) -0.019(5)
C3A 0.053(8) 0.051(6) 0.061(9) -0.003(7) -0.015(9) -0.010(6)
C1B 0.039(5) 0.028(4) 0.019(4) 0.002(4) -0.001(4) -0.011(4)
C2B 0.042(7) 0.038(6) 0.034(6) 0.001(5) -0.004(6) -0.008(5)
C3B 0.053(7) 0.024(5) 0.036(7) 0.003(5) -0.003(7) -0.011(4)
C4A 0.047(8) 0.023(7) 0.020(5) 0.007(4) 0.002(5) -0.002(6)
C5A 0.046(8) 0.058(9) 0.040(8) 0.008(6) -0.008(6) -0.012(6)
C6A 0.054(8) 0.049(7) 0.029(6) 0.005(5) 0.007(6) -0.009(7)
C4B 0.038(7) 0.026(7) 0.019(5) 0.009(4) 0.004(5) -0.004(5)
C5B 0.047(7) 0.048(8) 0.030(7) -0.002(5) -0.010(6) 0.003(6)
C6B 0.069(9) 0.040(7) 0.035(6) 0.017(5) 0.023(7) 0.006(7)
C7 0.047(3) 0.030(3) 0.014(2) -0.0013(19) 0.002(2) 0.000(2)
C8 0.046(3) 0.026(2) 0.017(2) -0.0003(18) -0.004(2) -0.003(2)
C9 0.050(3) 0.028(3) 0.022(2) 0.003(2) -0.001(3) -0.007(2)
C10 0.049(4) 0.026(3) 0.037(3) 0.005(2) -0.003(2) -0.004(2)
C11 0.043(3) 0.028(3) 0.042(3) 0.001(2) -0.003(2) 0.004(2)
C12 0.036(3) 0.041(3) 0.031(3) -0.001(2) 0.001(2) 0.000(2)
C13 0.040(3) 0.027(2) 0.024(2) -0.003(2) -0.004(2) -0.0033(19)
C14 0.042(3) 0.028(2) 0.021(2) 0.0006(19) 0.000(2) -0.003(2)
C15 0.045(3) 0.040(3) 0.028(2) 0.000(2) 0.004(2) 0.000(3)
C16 0.047(4) 0.042(3) 0.024(3) 0.008(2) 0.003(2) -0.007(3)
C17 0.056(4) 0.029(3) 0.025(2) 0.006(2) -0.002(2) -0.005(2)
C18 0.045(3) 0.029(2) 0.028(3) 0.003(2) -0.001(2) -0.003(2)
C19 0.041(3) 0.028(2) 0.021(2) 0.002(2) -0.001(2) -0.006(2)

loop_
_atom_type_symbol
_atom_type_description
_atom_type_scat_dispersion_real
_atom_type_scat_dispersion_imag
_atom_type_scat_source
C C 0.0033 0.0016 'International Tables Vol C Tables 4.2.6.8 and 6.1.1.4'
H H 0.0000 0.0000 'International Tables Vol C Tables 4.2.6.8 and 6.1.1.4'
Cl Cl 0.1484 0.1585 'International Tables Vol C Tables 4.2.6.8 and 6.1.1.4'
N N 0.0061 0.0033 'International Tables Vol C Tables 4.2.6.8 and 6.1.1.4'
P P 0.1023 0.0942 'International Tables Vol C Tables 4.2.6.8 and 6.1.1.4'

loop_
_geom_angle_atom_site_label_1
_geom_angle_atom_site_label_2
_geom_angle_atom_site_label_3
_geom_angle
_geom_angle_site_symmetry_1
_geom_angle_site_symmetry_3
_geom_angle_publ_flag
N1 P1 N2 110.3(2) . . ?
N1 P1 C4B 114.4(6) . . ?
N2 P1 C4B 109.4(5) . . ?
N1 P1 C1B 110.7(3) . . ?
N2 P1 C1B 120.0(4) . . ?
C4B P1 C1B 90.9(5) . . ?
N1 P1 C4A 107.0(6) . . ?
N2 P1 C4A 100.6(5) . . ?
N1 P1 C1A 110.1(4) . . ?
N2 P1 C1A 98.5(4) . . ?
C4A P1 C1A 128.7(6) . . ?
P1 N1 P1 159.3(4) . 2_565 ?
N3 N2 P1 116.8(3) . . ?
N3 N2 H2N 123(4) . . ?
P1 N2 H2N 118(4) . . ?
C7 N3 N2 119.4(4) . . ?
C2A C1A C3A 114.7(11) . . ?
C2A C1A P1 115.6(8) . . ?
C3A C1A P1 109.9(9) . . ?
C2A C1A H1A 105.1 . . ?
C3A C1A H1A 105.1 . . ?
P1 C1A H1A 105.1 . . ?
C1A C2A H2A 109.5 . . ?
C1A C2A H2B 109.5 . . ?
H2A C2A H2B 109.5 . . ?
C1A C2A H2C 109.5 . . ?
H2A C2A H2C 109.5 . . ?
H2B C2A H2C 109.5 . . ?
C1A C3A H3A 109.5 . . ?
C1A C3A H3B 109.5 . . ?
H3A C3A H3B 109.5 . . ?
C1A C3A H3C 109.5 . . ?
H3A C3A H3C 109.5 . . ?
H3B C3A H3C 109.5 . . ?
C3B C1B C2B 112.0(10) . . ?
C3B C1B P1 114.9(9) . . ?
C2B C1B P1 108.2(7) . . ?
C3B C1B H1B 107.1 . . ?
C2B C1B H1B 107.1 . . ?
P1 C1B H1B 107.1 . . ?
C1B C2B H2D 109.5 . . ?
C1B C2B H2E 109.5 . . ?
H2D C2B H2E 109.5 . . ?
C1B C2B H2F 109.5 . . ?
H2D C2B H2F 109.5 . . ?
H2E C2B H2F 109.5 . . ?
C1B C3B H3D 109.5 . . ?
C1B C3B H3E 109.5 . . ?
H3D C3B H3E 109.5 . . ?
C1B C3B H3F 109.5 . . ?
H3D C3B H3F 109.5 . . ?
H3E C3B H3F 109.5 . . ?
C6A C4A C5A 111.2(11) . . ?
C6A C4A P1 112.7(10) . . ?
C5A C4A P1 111.8(8) . . ?
C6A C4A H4A 106.9 . . ?
C5A C4A H4A 106.9 . . ?
P1 C4A H4A 106.9 . . ?
C4A C5A H5A 109.5 . . ?
C4A C5A H5B 109.5 . . ?
H5A C5A H5B 109.5 . . ?
C4A C5A H5C 109.5 . . ?
H5A C5A H5C 109.5 . . ?
H5B C5A H5C 109.5 . . ?
C4A C6A H6A 109.5 . . ?
C4A C6A H6B 109.5 . . ?
H6A C6A H6B 109.5 . . ?
C4A C6A H6C 109.5 . . ?
H6A C6A H6C 109.5 . . ?
H6B C6A H6C 109.5 . . ?
C5B C4B C6B 112.1(12) . . ?
C5B C4B P1 110.2(9) . . ?
C6B C4B P1 107.5(10) . . ?
C5B C4B H4B 109.0 . . ?
C6B C4B H4B 109.0 . . ?
P1 C4B H4B 109.0 . . ?
C4B C5B H5D 109.5 . . ?
C4B C5B H5E 109.5 . . ?
H5D C5B H5E 109.5 . . ?
C4B C5B H5F 109.5 . . ?
H5D C5B H5F 109.5 . . ?
H5E C5B H5F 109.5 . . ?
C4B C6B H6D 109.5 . . ?
C4B C6B H6E 109.5 . . ?
H6D C6B H6E 109.5 . . ?
C4B C6B H6F 109.5 . . ?
H6D C6B H6F 109.5 . . ?
H6E C6B H6F 109.5 . . ?
N3 C7 C8 119.0(4) . . ?
N3 C7 C19 134.7(5) . . ?
C8 C7 C19 106.2(4) . . ?
C9 C8 C13 120.3(4) . . ?
C9 C8 C7 130.8(4) . . ?
C13 C8 C7 108.9(4) . . ?
C10 C9 C8 118.3(5) . . ?
C10 C9 H9 120.9 . . ?
C8 C9 H9 120.9 . . ?
C11 C10 C9 121.7(5) . . ?
C11 C10 H10 119.2 . . ?
C9 C10 H10 119.2 . . ?
C10 C11 C12 120.5(5) . . ?
C10 C11 H11 119.7 . . ?
C12 C11 H11 119.7 . . ?
C13 C12 C11 118.3(5) . . ?
C13 C12 H12 120.9 . . ?
C11 C12 H12 120.9 . . ?
C12 C13 C8 120.9(4) . . ?
C12 C13 C14 130.8(5) . . ?
C8 C13 C14 108.3(4) . . ?
C15 C14 C19 120.9(4) . . ?
C15 C14 C13 130.2(5) . . ?
C19 C14 C13 108.8(4) . . ?
C14 C15 C16 119.5(5) . . ?
C14 C15 H15 120.2 . . ?
C16 C15 H15 120.2 . . ?
C15 C16 C17 120.8(5) . . ?
C15 C16 H16 119.6 . . ?
C17 C16 H16 119.6 . . ?
C16 C17 C18 120.9(5) . . ?
C16 C17 H17 119.6 . . ?
C18 C17 H17 119.6 . . ?
C19 C18 C17 118.1(5) . . ?
C19 C18 H18 120.9 . . ?
C17 C18 H18 120.9 . . ?
C18 C19 C14 119.7(4) . . ?
C18 C19 C7 132.5(5) . . ?
C14 C19 C7 107.8(4) . . ?

loop_
_geom_bond_atom_site_label_1
_geom_bond_atom_site_label_2
_geom_bond_distance
_geom_bond_site_symmetry_2
_geom_bond_publ_flag
P1 N1 1.5557(15) . ?
P1 N2 1.664(4) . ?
P1 C4B 1.784(13) . ?
P1 C1B 1.803(9) . ?
P1 C4A 1.828(13) . ?
P1 C1A 1.842(10) . ?
N2 N3 1.381(5) . ?
N2 H2N 0.91(6) . ?
N3 C7 1.289(6) . ?
C1A C2A 1.493(14) . ?
C1A C3A 1.542(14) . ?
C1A H1A 1.0000 . ?
C2A H2A 0.9800 . ?
C2A H2B 0.9800 . ?
C2A H2C 0.9800 . ?
C3A H3A 0.9800 . ?
C3A H3B 0.9800 . ?
C3A H3C 0.9800 . ?
C1B C3B 1.532(13) . ?
C1B C2B 1.540(13) . ?
C1B H1B 1.0000 . ?
C2B H2D 0.9800 . ?
C2B H2E 0.9800 . ?
C2B H2F 0.9800 . ?
C3B H3D 0.9800 . ?
C3B H3E 0.9800 . ?
C3B H3F 0.9800 . ?
C4A C6A 1.534(14) . ?
C4A C5A 1.543(14) . ?
C4A H4A 1.0000 . ?
C5A H5A 0.9800 . ?
C5A H5B 0.9800 . ?
C5A H5C 0.9800 . ?
C6A H6A 0.9800 . ?
C6A H6B 0.9800 . ?
C6A H6C 0.9800 . ?
C4B C5B 1.502(13) . ?
C4B C6B 1.542(14) . ?
C4B H4B 1.0000 . ?
C5B H5D 0.9800 . ?
C5B H5E 0.9800 . ?
C5B H5F 0.9800 . ?
C6B H6D 0.9800 . ?
C6B H6E 0.9800 . ?
C6B H6F 0.9800 . ?
C7 C8 1.474(6) . ?
C7 C19 1.487(6) . ?
C8 C9 1.387(6) . ?
C8 C13 1.404(6) . ?
C9 C10 1.387(7) . ?
C9 H9 0.9500 . ?
C10 C11 1.372(7) . ?
C10 H10 0.9500 . ?
C11 C12 1.401(6) . ?
C11 H11 0.9500 . ?
C12 C13 1.379(6) . ?
C12 H12 0.9500 . ?
C13 C14 1.471(6) . ?
C14 C15 1.369(7) . ?
C14 C19 1.414(7) . ?
C15 C16 1.373(7) . ?
C15 H15 0.9500 . ?
C16 C17 1.381(7) . ?
C16 H16 0.9500 . ?
C17 C18 1.406(7) . ?
C17 H17 0.9500 . ?
C18 C19 1.392(6) . ?
C18 H18 0.9500 . ?

loop_
_geom_hbond_atom_site_label_D
_geom_hbond_atom_site_label_H
_geom_hbond_atom_site_label_A
_geom_hbond_distance_DH
_geom_hbond_distance_HA
_geom_hbond_distance_DA
_geom_hbond_angle_DHA
_geom_hbond_site_symmetry_A
_geom_hbond_publ_flag
N2 H2N Cl1 0.91(6) 2.30(6) 3.147(5) 154(5) . yes

loop_
_geom_torsion_atom_site_label_1
_geom_torsion_atom_site_label_2
_geom_torsion_atom_site_label_3
_geom_torsion_atom_site_label_4
_geom_torsion
_geom_torsion_site_symmetry_1
_geom_torsion_site_symmetry_2
_geom_torsion_site_symmetry_3
_geom_torsion_site_symmetry_4
_geom_torsion_publ_flag
N2 P1 N1 P1 38.64(19) . . . 2_565 ?
C4B P1 N1 P1 162.4(4) . . . 2_565 ?
C1B P1 N1 P1 -96.6(4) . . . 2_565 ?
C4A P1 N1 P1 147.2(4) . . . 2_565 ?
C1A P1 N1 P1 -69.0(4) . . . 2_565 ?
N1 P1 N2 N3 160.3(3) . . . . ?
C4B P1 N2 N3 33.8(7) . . . . ?
C1B P1 N2 N3 -69.2(5) . . . . ?
C4A P1 N2 N3 47.7(6) . . . . ?
C1A P1 N2 N3 -84.5(5) . . . . ?
P1 N2 N3 C7 -175.9(4) . . . . ?
N1 P1 C1A C2A -35.0(11) . . . . ?
N2 P1 C1A C2A -150.3(10) . . . . ?
C4A P1 C1A C2A 98.7(12) . . . . ?
N1 P1 C1A C3A -166.8(8) . . . . ?
N2 P1 C1A C3A 77.8(10) . . . . ?
C4A P1 C1A C3A -33.2(13) . . . . ?
N1 P1 C1B C3B -173.7(7) . . . . ?
N2 P1 C1B C3B 56.0(9) . . . . ?
C4B P1 C1B C3B -57.1(10) . . . . ?
N1 P1 C1B C2B 60.3(8) . . . . ?
N2 P1 C1B C2B -70.0(8) . . . . ?
C4B P1 C1B C2B 176.9(10) . . . . ?
N1 P1 C4A C6A 65.0(10) . . . . ?
N2 P1 C4A C6A -179.8(9) . . . . ?
C1A P1 C4A C6A -69.7(13) . . . . ?
N1 P1 C4A C5A -61.1(12) . . . . ?
N2 P1 C4A C5A 54.1(12) . . . . ?
C1A P1 C4A C5A 164.1(9) . . . . ?
N1 P1 C4B C5B -61.3(11) . . . . ?
N2 P1 C4B C5B 62.9(12) . . . . ?
C1B P1 C4B C5B -174.6(11) . . . . ?
N1 P1 C4B C6B 61.1(10) . . . . ?
N2 P1 C4B C6B -174.7(8) . . . . ?
C1B P1 C4B C6B -52.3(10) . . . . ?
N2 N3 C7 C8 -179.9(4) . . . . ?
N2 N3 C7 C19 6.1(8) . . . . ?
N3 C7 C8 C9 2.6(8) . . . . ?
C19 C7 C8 C9 178.3(5) . . . . ?
N3 C7 C8 C13 -175.9(4) . . . . ?
C19 C7 C8 C13 -0.3(5) . . . . ?
C13 C8 C9 C10 -0.6(7) . . . . ?
C7 C8 C9 C10 -179.0(5) . . . . ?
C8 C9 C10 C11 1.4(7) . . . . ?
C9 C10 C11 C12 -2.7(8) . . . . ?
C10 C11 C12 C13 3.1(7) . . . . ?
C11 C12 C13 C8 -2.3(7) . . . . ?
C11 C12 C13 C14 176.5(5) . . . . ?
C9 C8 C13 C12 1.1(7) . . . . ?
C7 C8 C13 C12 179.9(4) . . . . ?
C9 C8 C13 C14 -177.9(4) . . . . ?
C7 C8 C13 C14 0.8(5) . . . . ?
C12 C13 C14 C15 -2.1(9) . . . . ?
C8 C13 C14 C15 176.8(5) . . . . ?
C12 C13 C14 C19 -179.9(5) . . . . ?
C8 C13 C14 C19 -1.0(5) . . . . ?
C19 C14 C15 C16 0.4(8) . . . . ?
C13 C14 C15 C16 -177.2(5) . . . . ?
C14 C15 C16 C17 0.3(8) . . . . ?
C15 C16 C17 C18 -0.8(8) . . . . ?
C16 C17 C18 C19 0.6(8) . . . . ?
C17 C18 C19 C14 0.1(7) . . . . ?
C17 C18 C19 C7 175.8(5) . . . . ?
C15 C14 C19 C18 -0.6(7) . . . . ?
C13 C14 C19 C18 177.5(4) . . . . ?
C15 C14 C19 C7 -177.3(5) . . . . ?
C13 C14 C19 C7 0.8(5) . . . . ?
N3 C7 C19 C18 -1.8(10) . . . . ?
C8 C7 C19 C18 -176.4(5) . . . . ?
N3 C7 C19 C14 174.3(6) . . . . ?
C8 C7 C19 C14 -0.3(5) . . . . ?
